data_4071330
loop_
_publ_author_name
'Yang, Liangru'
'Kr\"uger, Anneke'
'Neels, Antonia'
'Albrecht, Martin'

_publ_section_title
;
 Rhodium(III) Complexes Containing C4-Bound N-Heterocyclic Carbenes:
 Synthesis, Coordination Chemistry, and Catalytic Activity in Transfer
 Hydrogenation
;
_journal_issue 13
_journal_name_full Organometallics
_journal_page_first 3161
_journal_paper_doi 10.1021/om800110c
_journal_volume 27
_journal_year 2008
_chemical_formula_sum 'C23 H36 I3 N8 Rh'
_chemical_formula_weight 908.21
_chemical_name_systematic
; 
 ? 
;
_space_group_IT_number 15
_symmetry_cell_setting monoclinic
_symmetry_space_group_name_Hall '-C 2yc'
_symmetry_space_group_name_H-M 'C 1 2/c 1'
_atom_sites_solution_hydrogens geom
_atom_sites_solution_primary direct
_atom_sites_solution_secondary difmap
_audit_creation_method SHELXL-97
_cell_angle_alpha 90.00
_cell_angle_beta 114.912(3)
_cell_angle_gamma 90.00
_cell_formula_units_Z 8
_cell_length_a 22.7660(9)
_cell_length_b 17.1487(10)
_cell_length_c 18.2406(7)
_cell_measurement_reflns_used 29051
_cell_measurement_temperature 173(2)
_cell_measurement_theta_max 29.56
_cell_measurement_theta_min 1.54
_cell_volume 6458.7(5)
_computing_cell_refinement 'STOE X-AREA'
_computing_data_collection 'STOE X-AREA'
_computing_data_reduction 'STOE X-RED'
_computing_structure_refinement 'SHELXL-97 (Sheldrick, 1997)'
_computing_structure_solution 'SHELXS-97 (Sheldrick, 1990)'
_diffrn_ambient_temperature 173(2)
_diffrn_detector_area_resol_mean 6.67
_diffrn_measured_fraction_theta_full 0.970
_diffrn_measured_fraction_theta_max 0.970
_diffrn_measurement_device_type 'STOE IPDS 2'
_diffrn_measurement_method 'rotation method'
_diffrn_radiation_monochromator graphite
_diffrn_radiation_source 'fine-focus sealed tube'
_diffrn_radiation_type MoK\a
_diffrn_radiation_wavelength 0.71073
_diffrn_reflns_av_R_equivalents 0.0357
_diffrn_reflns_av_sigmaI/netI 0.0324
_diffrn_reflns_limit_h_max 31
_diffrn_reflns_limit_h_min -28
_diffrn_reflns_limit_k_max 23
_diffrn_reflns_limit_k_min -23
_diffrn_reflns_limit_l_max 25
_diffrn_reflns_limit_l_min -22
_diffrn_reflns_number 35931
_diffrn_reflns_theta_full 29.29
_diffrn_reflns_theta_max 29.29
_diffrn_reflns_theta_min 1.54
_exptl_absorpt_coefficient_mu 3.422
_exptl_absorpt_correction_T_max 0.416
_exptl_absorpt_correction_T_min 0.350
_exptl_absorpt_correction_type multi-scan
_exptl_absorpt_process_details 'MULscanABS, (PLATON03, Speck, 2003)'
_exptl_crystal_colour orange
_exptl_crystal_density_diffrn 1.868
_exptl_crystal_density_method 'not measured'
_exptl_crystal_description rod
_exptl_crystal_F_000 3472
_exptl_crystal_size_max 0.45
_exptl_crystal_size_mid 0.35
_exptl_crystal_size_min 0.30
_refine_diff_density_max 0.635
_refine_diff_density_min -1.219
_refine_diff_density_rms 0.109
_refine_ls_extinction_method none
_refine_ls_goodness_of_fit_ref 0.945
_refine_ls_hydrogen_treatment constr
_refine_ls_matrix_type full
_refine_ls_number_parameters 332
_refine_ls_number_reflns 8578
_refine_ls_number_restraints 8
_refine_ls_restrained_S_all 0.946
_refine_ls_R_factor_all 0.0448
_refine_ls_R_factor_gt 0.0303
_refine_ls_shift/su_max 0.001
_refine_ls_shift/su_mean 0.000
_refine_ls_structure_factor_coef Fsqd
_refine_ls_weighting_details 'calc w=1/[\s^2^(Fo^2^)+(0.0452P)^2^] where P=(Fo^2^+2Fc^2^)/3'
_refine_ls_weighting_scheme calc
_refine_ls_wR_factor_gt 0.0700
_refine_ls_wR_factor_ref 0.0732
_reflns_number_gt 6551
_reflns_number_total 8578
_reflns_threshold_expression >2sigma(I)
_cod_data_source_file om800110c-file013.cif
_cod_data_source_block compound-3c
_cod_original_sg_symbol_H-M 'C 2/c'
_cod_database_code 4071330

loop_
_symmetry_equiv_pos_as_xyz
'x, y, z'
'-x, y, -z+1/2'
'x+1/2, y+1/2, z'
'-x+1/2, y+1/2, -z+1/2'
'-x, -y, -z'
'x, -y, z-1/2'
'-x+1/2, -y+1/2, -z'
'x+1/2, -y+1/2, z-1/2'

loop_
_atom_site_label
_atom_site_type_symbol
_atom_site_fract_x
_atom_site_fract_y
_atom_site_fract_z
_atom_site_U_iso_or_equiv
_atom_site_adp_type
_atom_site_occupancy
_atom_site_symmetry_multiplicity
_atom_site_calc_flag
_atom_site_refinement_flags
_atom_site_disorder_assembly
_atom_site_disorder_group
C1 C 0.20579(16) -0.09164(17) 0.51684(17) 0.0293(6) Uani 1 1 d . . .
C2 C 0.24410(17) -0.12890(18) 0.58707(19) 0.0340(7) Uani 1 1 d . . .
H2 H 0.2805 -0.1064 0.6301 0.041 Uiso 1 1 calc R . .
C3 C 0.16983(16) -0.21583(17) 0.51649(18) 0.0327(7) Uani 1 1 d . . .
C4 C 0.10722(16) -0.13501(17) 0.39496(17) 0.0307(6) Uani 1 1 d . . .
H4A H 0.1249 -0.1327 0.3539 0.037 Uiso 1 1 calc R . .
H4B H 0.0756 -0.1783 0.3807 0.037 Uiso 1 1 calc R . .
C5 C 0.01072(15) -0.05102(16) 0.36559(16) 0.0264(6) Uani 1 1 d . . .
C6 C 0.06095(15) 0.06104(17) 0.41161(17) 0.0279(6) Uani 1 1 d . . .
H6 H 0.0673 0.1149 0.4249 0.033 Uiso 1 1 calc R . .
C7 C 0.10843(14) 0.00815(16) 0.42570(16) 0.0250(6) Uani 1 1 d . . .
C8 C 0.24698(19) -0.2611(2) 0.6537(2) 0.0427(8) Uani 1 1 d . . .
H8 H 0.2445 -0.3144 0.6303 0.051 Uiso 1 1 calc R . .
C9 C 0.2050(3) -0.2598(3) 0.6996(3) 0.0700(14) Uani 1 1 d . . .
H9A H 0.2079 -0.2084 0.7243 0.105 Uiso 1 1 calc R . .
H9B H 0.2200 -0.2998 0.7419 0.105 Uiso 1 1 calc R . .
H9C H 0.1599 -0.2703 0.6622 0.105 Uiso 1 1 calc R . .
C10 C 0.3169(2) -0.2439(2) 0.7085(2) 0.0530(10) Uani 1 1 d . . .
H10A H 0.3348 -0.2867 0.7472 0.080 Uiso 1 1 calc R . .
H10B H 0.3195 -0.1952 0.7378 0.080 Uiso 1 1 calc R . .
H10C H 0.3417 -0.2387 0.6760 0.080 Uiso 1 1 calc R . .
C11 C 0.1322(2) -0.28876(19) 0.4912(2) 0.0449(9) Uani 1 1 d . . .
H11A H 0.0974 -0.2883 0.5095 0.067 Uiso 1 1 calc R . .
H11B H 0.1607 -0.3334 0.5153 0.067 Uiso 1 1 calc R . .
H11C H 0.1134 -0.2930 0.4322 0.067 Uiso 1 1 calc R . .
C12 C -0.04032(17) -0.11172(19) 0.3316(2) 0.0382(7) Uani 1 1 d . . .
H12C H -0.0779 -0.0897 0.2864 0.057 Uiso 1 1 calc R . .
H12B H -0.0534 -0.1296 0.3736 0.057 Uiso 1 1 calc R . .
H12A H -0.0233 -0.1559 0.3124 0.057 Uiso 1 1 calc R . .
C13 C -0.06234(15) 0.06315(18) 0.34894(17) 0.0296(6) Uani 1 1 d . . .
H13 H -0.0967 0.0222 0.3282 0.036 Uiso 1 1 calc R . .
C14 C -0.0724(2) 0.1186(3) 0.2807(2) 0.0543(11) Uani 1 1 d . . .
H14A H -0.0397 0.1601 0.2999 0.081 Uiso 1 1 calc R . .
H14B H -0.1157 0.1417 0.2612 0.081 Uiso 1 1 calc R . .
H14C H -0.0682 0.0903 0.2364 0.081 Uiso 1 1 calc R . .
C15 C -0.06694(18) 0.1021(2) 0.4205(2) 0.0445(8) Uani 1 1 d . . .
H15C H -0.0558 0.0644 0.4648 0.067 Uiso 1 1 calc R . .
H15B H -0.1112 0.1209 0.4050 0.067 Uiso 1 1 calc R . .
H15A H -0.0368 0.1462 0.4383 0.067 Uiso 1 1 calc R . .
C16 C 0.18843(16) 0.19582(19) 0.42015(19) 0.0343(7) Uani 1 1 d . . .
C17 C 0.1753(2) 0.2757(2) 0.3906(3) 0.0589(12) Uani 1 1 d . . .
H17A H 0.1358 0.2770 0.3401 0.088 Uiso 1 1 calc R . .
H17B H 0.2118 0.2953 0.3807 0.088 Uiso 1 1 calc R . .
H17C H 0.1696 0.3085 0.4311 0.088 Uiso 1 1 calc R . .
C18 C 0.3606(2) 0.0137(2) 0.5687(3) 0.0481(9) Uani 1 1 d . . .
C19 C 0.4307(2) 0.0033(4) 0.6048(4) 0.091(2) Uani 1 1 d . . .
H19A H 0.4420 -0.0443 0.6376 0.137 Uiso 1 1 calc R . .
H19B H 0.4514 0.0483 0.6391 0.137 Uiso 1 1 calc R . .
H19C H 0.4458 -0.0011 0.5619 0.137 Uiso 1 1 calc R . .
C20 C 0.4041(4) -0.0454(6) 0.3593(5) 0.133(3) Uani 1 1 d D . .
C21 C 0.3802(4) -0.0187(7) 0.2807(5) 0.164(5) Uani 1 1 d D . .
H21A H 0.3875 0.0376 0.2807 0.247 Uiso 1 1 calc R . .
H21B H 0.3337 -0.0295 0.2534 0.247 Uiso 1 1 calc R . .
H21C H 0.4025 -0.0453 0.2521 0.247 Uiso 1 1 calc R . .
N1 N 0.22206(14) -0.20396(15) 0.58603(15) 0.0338(6) Uani 1 1 d . . .
N2 N 0.15953(13) -0.14866(14) 0.47472(14) 0.0290(5) Uani 1 1 d . . .
N3 N 0.07547(12) -0.06193(13) 0.39613(14) 0.0256(5) Uani 1 1 d . . .
N4 N 0.00144(13) 0.02418(13) 0.37460(14) 0.0269(5) Uani 1 1 d . . .
N5 N 0.19772(13) 0.13429(15) 0.44365(15) 0.0308(5) Uani 1 1 d . . .
N6 N 0.30642(14) 0.02137(16) 0.54088(17) 0.0364(6) Uani 1 1 d . . .
N7 N 0.4257(4) -0.0660(6) 0.4253(6) 0.181(4) Uani 1 1 d D . .
Rh1 Rh 0.204282(12) 0.017411(13) 0.481038(13) 0.02626(6) Uani 1 1 d . . .
I1 I 0.217442(12) -0.020398(13) 0.346049(12) 0.03812(6) Uani 1 1 d . . .
I2 I 0.195695(11) 0.065371(12) 0.615278(12) 0.03521(6) Uani 1 1 d . . .
I3 I 0.0000 0.68470(2) 0.2500 0.05684(11) Uani 1 2 d S . .
I4 I -0.00226(6) 0.31978(4) 0.28872(8) 0.1478(8) Uani 0.50 1 d P . .
C22 C 0.5748(10) -0.2046(10) 0.5322(13) 0.136(3) Uani 0.60 1 d PD A 1
C23 C 0.5771(9) -0.1332(7) 0.5759(9) 0.136(3) Uani 0.60 1 d PD A 1
H23A H 0.5661 -0.1446 0.6212 0.204 Uiso 0.60 1 calc PR A 1
H23B H 0.5460 -0.0957 0.5395 0.204 Uiso 0.60 1 calc PR A 1
H23C H 0.6209 -0.1111 0.5965 0.204 Uiso 0.60 1 calc PR A 1
N8 N 0.5650(7) -0.2522(6) 0.4898(8) 0.136(3) Uani 0.60 1 d PD A 1
C22A C 0.6126(13) -0.1794(19) 0.5622(19) 0.159(7) Uani 0.40 1 d PD B 2
C23A C 0.5461(12) -0.2021(19) 0.5345(18) 0.159(7) Uani 0.40 1 d PD B 2
H23D H 0.5210 -0.1801 0.4806 0.239 Uiso 0.40 1 calc PR B 2
H23E H 0.5290 -0.1826 0.5720 0.239 Uiso 0.40 1 calc PR B 2
H23F H 0.5430 -0.2591 0.5317 0.239 Uiso 0.40 1 calc PR B 2
N8A N 0.6655(12) -0.1890(14) 0.5831(14) 0.159(7) Uani 0.40 1 d PD B 2

loop_
_atom_site_aniso_label
_atom_site_aniso_U_11
_atom_site_aniso_U_22
_atom_site_aniso_U_33
_atom_site_aniso_U_23
_atom_site_aniso_U_13
_atom_site_aniso_U_12
C1 0.0311(16) 0.0315(14) 0.0256(13) 0.0007(11) 0.0122(12) 0.0048(12)
C2 0.0355(18) 0.0357(15) 0.0283(14) 0.0031(12) 0.0109(13) 0.0049(13)
C3 0.0371(18) 0.0295(14) 0.0317(15) 0.0019(11) 0.0147(13) 0.0074(12)
C4 0.0366(17) 0.0278(13) 0.0246(13) -0.0019(11) 0.0099(12) 0.0060(12)
C5 0.0275(15) 0.0300(13) 0.0199(12) 0.0001(10) 0.0082(11) 0.0020(11)
C6 0.0297(15) 0.0268(13) 0.0282(13) -0.0013(11) 0.0132(12) 0.0005(11)
C7 0.0264(14) 0.0271(13) 0.0220(12) -0.0001(10) 0.0106(11) 0.0000(11)
C8 0.049(2) 0.0389(17) 0.0383(17) 0.0147(14) 0.0162(16) 0.0191(15)
C9 0.073(3) 0.088(3) 0.060(3) 0.045(2) 0.039(2) 0.037(3)
C10 0.053(2) 0.050(2) 0.044(2) 0.0104(16) 0.0081(18) 0.0209(18)
C11 0.054(2) 0.0303(15) 0.0443(19) 0.0029(14) 0.0148(17) 0.0019(15)
C12 0.0321(17) 0.0369(16) 0.0382(17) -0.0093(13) 0.0076(14) -0.0048(13)
C13 0.0273(15) 0.0351(14) 0.0259(13) 0.0006(11) 0.0107(12) 0.0044(12)
C14 0.054(2) 0.071(3) 0.047(2) 0.0244(19) 0.0298(19) 0.029(2)
C15 0.0343(19) 0.066(2) 0.0343(16) -0.0085(16) 0.0158(15) 0.0083(17)
C16 0.0294(16) 0.0391(16) 0.0297(14) -0.0008(13) 0.0079(13) -0.0075(13)
C17 0.068(3) 0.0382(19) 0.054(2) 0.0114(17) 0.009(2) -0.0035(18)
C18 0.037(2) 0.054(2) 0.054(2) 0.0165(18) 0.0203(18) 0.0028(17)
C19 0.036(3) 0.109(4) 0.123(5) 0.049(4) 0.028(3) 0.018(3)
C20 0.077(5) 0.182(8) 0.128(7) 0.067(6) 0.032(5) -0.022(5)
C21 0.086(6) 0.245(12) 0.114(6) 0.074(7) -0.004(5) -0.032(6)
N1 0.0362(15) 0.0342(13) 0.0283(12) 0.0064(10) 0.0110(11) 0.0105(11)
N2 0.0338(14) 0.0263(11) 0.0247(11) 0.0012(9) 0.0101(10) 0.0048(10)
N3 0.0287(13) 0.0246(11) 0.0217(10) 0.0004(9) 0.0087(10) 0.0031(9)
N4 0.0293(13) 0.0282(11) 0.0233(11) -0.0004(9) 0.0114(10) 0.0030(10)
N5 0.0301(14) 0.0337(13) 0.0288(12) 0.0017(10) 0.0124(11) 0.0001(10)
N6 0.0301(15) 0.0425(15) 0.0356(14) 0.0073(11) 0.0128(12) 0.0017(11)
N7 0.108(6) 0.241(11) 0.189(9) 0.095(8) 0.059(6) -0.016(6)
Rh1 0.02678(12) 0.02885(11) 0.02339(10) 0.00069(8) 0.01082(9) 0.00119(9)
I1 0.04438(13) 0.04430(12) 0.03112(10) 0.00007(8) 0.02119(10) 0.00804(9)
I2 0.03990(12) 0.04121(11) 0.02757(9) -0.00785(8) 0.01720(8) -0.00934(9)
I3 0.0607(2) 0.03688(17) 0.0488(2) 0.000 -0.00056(17) 0.000
I4 0.0741(5) 0.0513(3) 0.2178(15) -0.0262(5) -0.0363(10) -0.0044(4)
C22 0.176(8) 0.099(5) 0.151(8) -0.021(5) 0.086(7) -0.002(6)
C23 0.176(8) 0.099(5) 0.151(8) -0.021(5) 0.086(7) -0.002(6)
N8 0.176(8) 0.099(5) 0.151(8) -0.021(5) 0.086(7) -0.002(6)
C22A 0.21(2) 0.148(11) 0.135(12) 0.051(9) 0.089(17) 0.030(15)
C23A 0.21(2) 0.148(11) 0.135(12) 0.051(9) 0.089(17) 0.030(15)
N8A 0.21(2) 0.148(11) 0.135(12) 0.051(9) 0.089(17) 0.030(15)

loop_
_atom_type_symbol
_atom_type_description
_atom_type_scat_dispersion_real
_atom_type_scat_dispersion_imag
_atom_type_scat_source
C C 0.0033 0.0016 'International Tables Vol C Tables 4.2.6.8 and 6.1.1.4'
H H 0.0000 0.0000 'International Tables Vol C Tables 4.2.6.8 and 6.1.1.4'
N N 0.0061 0.0033 'International Tables Vol C Tables 4.2.6.8 and 6.1.1.4'
Rh Rh -1.1178 0.9187 'International Tables Vol C Tables 4.2.6.8 and 6.1.1.4'
I I -0.4742 1.8119 'International Tables Vol C Tables 4.2.6.8 and 6.1.1.4'

loop_
_geom_angle_atom_site_label_1
_geom_angle_atom_site_label_2
_geom_angle_atom_site_label_3
_geom_angle
C2 C1 N2 102.9(3)
C2 C1 Rh1 131.9(2)
N2 C1 Rh1 125.0(2)
C1 C2 N1 109.8(3)
C1 C2 H2 125.1
N1 C2 H2 125.1
N1 C3 N2 106.2(3)
N1 C3 C11 126.3(3)
N2 C3 C11 127.5(3)
N3 C4 N2 109.0(2)
N3 C4 H4A 109.9
N2 C4 H4A 109.9
N3 C4 H4B 109.9
N2 C4 H4B 109.9
H4A C4 H4B 108.3
N4 C5 N3 106.6(2)
N4 C5 C12 126.5(3)
N3 C5 C12 126.9(3)
C7 C6 N4 109.0(2)
C7 C6 H6 125.5
N4 C6 H6 125.5
C6 C7 N3 104.3(3)
C6 C7 Rh1 131.5(2)
N3 C7 Rh1 124.1(2)
N1 C8 C10 110.3(3)
N1 C8 C9 109.9(3)
C10 C8 C9 111.5(4)
N1 C8 H8 108.4
C10 C8 H8 108.4
C9 C8 H8 108.4
C8 C9 H9A 109.5
C8 C9 H9B 109.5
H9A C9 H9B 109.5
C8 C9 H9C 109.5
H9A C9 H9C 109.5
H9B C9 H9C 109.5
C8 C10 H10A 109.5
C8 C10 H10B 109.5
H10A C10 H10B 109.5
C8 C10 H10C 109.5
H10A C10 H10C 109.5
H10B C10 H10C 109.5
C3 C11 H11A 109.5
C3 C11 H11B 109.5
H11A C11 H11B 109.5
C3 C11 H11C 109.5
H11A C11 H11C 109.5
H11B C11 H11C 109.5
C5 C12 H12C 109.5
C5 C12 H12B 109.5
H12C C12 H12B 109.5
C5 C12 H12A 109.5
H12C C12 H12A 109.5
H12B C12 H12A 109.5
N4 C13 C14 109.4(3)
N4 C13 C15 110.0(2)
C14 C13 C15 113.2(3)
N4 C13 H13 108.0
C14 C13 H13 108.0
C15 C13 H13 108.0
C13 C14 H14A 109.5
C13 C14 H14B 109.5
H14A C14 H14B 109.5
C13 C14 H14C 109.5
H14A C14 H14C 109.5
H14B C14 H14C 109.5
C13 C15 H15C 109.5
C13 C15 H15B 109.5
H15C C15 H15B 109.5
C13 C15 H15A 109.5
H15C C15 H15A 109.5
H15B C15 H15A 109.5
N5 C16 C17 178.6(4)
C16 C17 H17A 109.5
C16 C17 H17B 109.5
H17A C17 H17B 109.5
C16 C17 H17C 109.5
H17A C17 H17C 109.5
H17B C17 H17C 109.5
N6 C18 C19 179.7(5)
C18 C19 H19A 109.5
C18 C19 H19B 109.5
H19A C19 H19B 109.5
C18 C19 H19C 109.5
H19A C19 H19C 109.5
H19B C19 H19C 109.5
N7 C20 C21 177.7(10)
C20 C21 H21A 109.5
C20 C21 H21B 109.5
H21A C21 H21B 109.5
C20 C21 H21C 109.5
H21A C21 H21C 109.5
H21B C21 H21C 109.5
C3 N1 C2 109.1(3)
C3 N1 C8 124.2(3)
C2 N1 C8 126.4(3)
C3 N2 C1 112.0(2)
C3 N2 C4 125.2(3)
C1 N2 C4 122.8(2)
C5 N3 C7 110.8(2)
C5 N3 C4 125.2(2)
C7 N3 C4 123.9(3)
C5 N4 C6 109.2(2)
C5 N4 C13 125.7(3)
C6 N4 C13 125.1(2)
C16 N5 Rh1 173.8(3)
C18 N6 Rh1 170.7(3)
C1 Rh1 C7 87.41(12)
C1 Rh1 N5 176.74(12)
C7 Rh1 N5 89.92(11)
C1 Rh1 N6 89.86(12)
C7 Rh1 N6 177.23(11)
N5 Rh1 N6 92.82(10)
C1 Rh1 I2 89.21(9)
C7 Rh1 I2 90.09(8)
N5 Rh1 I2 88.92(7)
N6 Rh1 I2 90.35(8)
C1 Rh1 I1 94.67(9)
C7 Rh1 I1 92.17(8)
N5 Rh1 I1 87.29(7)
N6 Rh1 I1 87.58(8)
I2 Rh1 I1 175.593(12)
N8 C22 C23 168(3)
C22 C23 H23A 109.5
C22 C23 H23B 109.5
H23A C23 H23B 109.5
C22 C23 H23C 109.5
H23A C23 H23C 109.5
H23B C23 H23C 109.5
N8A C22A C23A 156(4)
C22A C23A H23D 109.5
C22A C23A H23E 109.5
H23D C23A H23E 109.5
C22A C23A H23F 109.5
H23D C23A H23F 109.5
H23E C23A H23F 109.5

loop_
_geom_bond_atom_site_label_1
_geom_bond_atom_site_label_2
_geom_bond_distance
_geom_bond_site_symmetry_2
C1 C2 1.367(4) .
C1 N2 1.405(4) .
C1 Rh1 1.976(3) .
C2 N1 1.379(4) .
C2 H2 0.9500 .
C3 N1 1.339(4) .
C3 N2 1.346(4) .
C3 C11 1.476(5) .
C4 N3 1.451(4) .
C4 N2 1.460(4) .
C4 H4A 0.9900 .
C4 H4B 0.9900 .
C5 N4 1.328(4) .
C5 N3 1.351(4) .
C5 C12 1.487(4) .
C6 C7 1.350(4) .
C6 N4 1.386(4) .
C6 H6 0.9500 .
C7 N3 1.399(4) .
C7 Rh1 1.988(3) .
C8 N1 1.489(4) .
C8 C10 1.509(6) .
C8 C9 1.513(6) .
C8 H8 1.0000 .
C9 H9A 0.9800 .
C9 H9B 0.9800 .
C9 H9C 0.9800 .
C10 H10A 0.9800 .
C10 H10B 0.9800 .
C10 H10C 0.9800 .
C11 H11A 0.9800 .
C11 H11B 0.9800 .
C11 H11C 0.9800 .
C12 H12C 0.9800 .
C12 H12B 0.9800 .
C12 H12A 0.9800 .
C13 N4 1.484(4) .
C13 C14 1.506(5) .
C13 C15 1.508(4) .
C13 H13 1.0000 .
C14 H14A 0.9800 .
C14 H14B 0.9800 .
C14 H14C 0.9800 .
C15 H15C 0.9800 .
C15 H15B 0.9800 .
C15 H15A 0.9800 .
C16 N5 1.125(4) .
C16 C17 1.455(5) .
C17 H17A 0.9800 .
C17 H17B 0.9800 .
C17 H17C 0.9800 .
C18 N6 1.126(5) .
C18 C19 1.459(6) .
C19 H19A 0.9800 .
C19 H19B 0.9800 .
C19 H19C 0.9800 .
C20 N7 1.149(9) .
C20 C21 1.380(10) .
C21 H21A 0.9800 .
C21 H21B 0.9800 .
C21 H21C 0.9800 .
N5 Rh1 2.102(3) .
N6 Rh1 2.113(3) .
Rh1 I2 2.6671(3) .
Rh1 I1 2.6822(3) .
I4 I4 1.459(3) 2
C22 N8 1.080(13) .
C22 C23 1.450(14) .
C23 H23A 0.9800 .
C23 H23B 0.9800 .
C23 H23C 0.9800 .
C22A N8A 1.112(16) .
C22A C23A 1.432(17) .
C23A H23D 0.9800 .
C23A H23E 0.9800 .
C23A H23F 0.9800 .

loop_
_geom_torsion_atom_site_label_1
_geom_torsion_atom_site_label_2
_geom_torsion_atom_site_label_3
_geom_torsion_atom_site_label_4
_geom_torsion
N2 C1 C2 N1 0.6(4)
Rh1 C1 C2 N1 174.3(2)
N4 C6 C7 N3 -0.2(3)
N4 C6 C7 Rh1 -176.5(2)
N2 C3 N1 C2 0.0(4)
C11 C3 N1 C2 179.3(3)
N2 C3 N1 C8 174.2(3)
C11 C3 N1 C8 -6.5(5)
C1 C2 N1 C3 -0.4(4)
C1 C2 N1 C8 -174.5(3)
C10 C8 N1 C3 160.1(3)
C9 C8 N1 C3 -76.6(5)
C10 C8 N1 C2 -26.7(5)
C9 C8 N1 C2 96.6(5)
N1 C3 N2 C1 0.4(4)
C11 C3 N2 C1 -178.9(3)
N1 C3 N2 C4 -179.9(3)
C11 C3 N2 C4 0.8(5)
C2 C1 N2 C3 -0.6(4)
Rh1 C1 N2 C3 -174.9(2)
C2 C1 N2 C4 179.7(3)
Rh1 C1 N2 C4 5.4(4)
N3 C4 N2 C3 131.5(3)
N3 C4 N2 C1 -48.9(4)
N4 C5 N3 C7 0.2(3)
C12 C5 N3 C7 -177.5(3)
N4 C5 N3 C4 -176.7(3)
C12 C5 N3 C4 5.6(5)
C6 C7 N3 C5 0.0(3)
Rh1 C7 N3 C5 176.63(19)
C6 C7 N3 C4 176.9(3)
Rh1 C7 N3 C4 -6.4(4)
N2 C4 N3 C5 -133.9(3)
N2 C4 N3 C7 49.6(4)
N3 C5 N4 C6 -0.3(3)
C12 C5 N4 C6 177.4(3)
N3 C5 N4 C13 179.4(2)
C12 C5 N4 C13 -2.9(5)
C7 C6 N4 C5 0.3(3)
C7 C6 N4 C13 -179.4(3)
C14 C13 N4 C5 -112.5(3)
C15 C13 N4 C5 122.5(3)
C14 C13 N4 C6 67.2(4)
C15 C13 N4 C6 -57.8(4)
C17 C16 N5 Rh1 55(20)
C19 C18 N6 Rh1 -36(100)
C2 C1 Rh1 C7 -143.7(3)
N2 C1 Rh1 C7 28.8(3)
C2 C1 Rh1 N5 -108.6(19)
N2 C1 Rh1 N5 64(2)
C2 C1 Rh1 N6 36.8(3)
N2 C1 Rh1 N6 -150.7(3)
C2 C1 Rh1 I2 -53.5(3)
N2 C1 Rh1 I2 118.9(3)
C2 C1 Rh1 I1 124.4(3)
N2 C1 Rh1 I1 -63.1(3)
C6 C7 Rh1 C1 147.3(3)
N3 C7 Rh1 C1 -28.3(2)
C6 C7 Rh1 N5 -30.8(3)
N3 C7 Rh1 N5 153.5(2)
C6 C7 Rh1 N6 157(2)
N3 C7 Rh1 N6 -19(2)
C6 C7 Rh1 I2 58.1(3)
N3 C7 Rh1 I2 -117.5(2)
C6 C7 Rh1 I1 -118.1(3)
N3 C7 Rh1 I1 66.2(2)
C16 N5 Rh1 C1 -37(4)
C16 N5 Rh1 C7 -2(2)
C16 N5 Rh1 N6 177(100)
C16 N5 Rh1 I2 -92(2)
C16 N5 Rh1 I1 90(2)
C18 N6 Rh1 C1 41.8(19)
C18 N6 Rh1 C7 32(4)
C18 N6 Rh1 N5 -140.0(19)
C18 N6 Rh1 I2 131.1(19)
C18 N6 Rh1 I1 -52.8(19)
